data_7063337
loop_
_publ_author_name
'Rodriguez Segura, Leobardo'
'Ren, Tong'

_publ_section_title
;
 Trans influence of cyanide on the structural and electronic properties of
 a series of organocobaltIII(TIM) complexes
;
_journal_issue 29
_journal_name_full 'New Journal of Chemistry'
_journal_page_first 13030
_journal_page_last 13037
_journal_paper_doi 10.1039/D4NJ02364A
_journal_volume 48
_journal_year 2024
_chemical_formula_moiety 'C16 H24 Co N6, F6 P, C2 H3 N'
_chemical_formula_sum 'C18 H27 Co F6 N7 P'
_chemical_formula_weight 545.36
_space_group_crystal_system orthorhombic
_space_group_IT_number 62
_space_group_name_Hall '-P 2ac 2n'
_space_group_name_H-M_alt 'P n m a'
_atom_sites_solution_hydrogens geom
_atom_sites_solution_primary dual
_atom_sites_solution_secondary difmap
_audit_creation_method SHELXL-2019/3
_audit_update_record
;
2024-05-16 deposited with the CCDC.	2024-06-27 downloaded from the CCDC.
;
_cell_angle_alpha 90
_cell_angle_beta 90
_cell_angle_gamma 90
_cell_formula_units_Z 4
_cell_length_a 16.3877(7)
_cell_length_b 18.7783(8)
_cell_length_c 7.5802(3)
_cell_measurement_reflns_used 9168
_cell_measurement_temperature 150(2)
_cell_measurement_theta_max 79.7205
_cell_measurement_theta_min 4.7097
_cell_volume 2332.68(17)
_computing_cell_refinement 'SAINT V8.40B (Bruker, 2020)'
_computing_data_collection 'Apex4 v2022.10-1 (Bruker, 2022) '
_computing_data_reduction 'SAINT V8.40B (Bruker, 2020)'
_computing_structure_refinement
;  
SHELXL-2019/2 (Sheldrick, 2015a, 2019), 
SHELXLE Rev1573 (H\"ubschle et al., 2011)
;
_computing_structure_solution 'SHELXT (Sheldrick, 2015b)'
_diffrn_ambient_temperature 150(2)
_diffrn_detector_area_resol_mean 7.4074
_diffrn_detector_type 'PhotonIII_C14 charge-integrating and photon counting pixel array'
_diffrn_measured_fraction_theta_full 1.000
_diffrn_measured_fraction_theta_max 0.997
_diffrn_measurement_device 'four circle diffractometer'
_diffrn_measurement_device_type 'Bruker AXS D8 Quest'
_diffrn_measurement_method 'omega and phi scans'
_diffrn_radiation_monochromator 'HELIOS multilayer Montel optics'
_diffrn_radiation_type CuK\a
_diffrn_radiation_wavelength 1.54178
_diffrn_reflns_av_R_equivalents 0.0668
_diffrn_reflns_av_unetI/netI 0.0268
_diffrn_reflns_Laue_measured_fraction_full 1.000
_diffrn_reflns_Laue_measured_fraction_max 0.997
_diffrn_reflns_limit_h_max 19
_diffrn_reflns_limit_h_min -20
_diffrn_reflns_limit_k_max 23
_diffrn_reflns_limit_k_min -23
_diffrn_reflns_limit_l_max 9
_diffrn_reflns_limit_l_min -9
_diffrn_reflns_number 53273
_diffrn_reflns_point_group_measured_fraction_full 1.000
_diffrn_reflns_point_group_measured_fraction_max 0.997
_diffrn_reflns_theta_full 67.679
_diffrn_reflns_theta_max 80.225
_diffrn_reflns_theta_min 4.710
_diffrn_source 'I-mu-S3.0 microsource X-ray tube'
_diffrn_source_current '1.1 mA'
_diffrn_source_voltage '50 kV'
_exptl_absorpt_coefficient_mu 7.050
_exptl_absorpt_correction_T_max 0.7543
_exptl_absorpt_correction_T_min 0.4642
_exptl_absorpt_correction_type multi-scan
_exptl_absorpt_process_details
;
 SADABS 2016/2: Krause, L., Herbst-Irmer, R., Sheldrick G.M. & Stalke D.,
 J. Appl. Cryst. 48 (2015) 3-10
;
_exptl_crystal_colour green
_exptl_crystal_density_diffrn 1.553
_exptl_crystal_description plate
_exptl_crystal_F_000 1120
_exptl_crystal_size_max 0.143
_exptl_crystal_size_mid 0.136
_exptl_crystal_size_min 0.062
_refine_diff_density_max 0.377
_refine_diff_density_min -0.420
_refine_diff_density_rms 0.054
_refine_ls_extinction_method none
_refine_ls_goodness_of_fit_ref 1.058
_refine_ls_hydrogen_treatment constr
_refine_ls_matrix_type full
_refine_ls_number_parameters 203
_refine_ls_number_reflns 2620
_refine_ls_number_restraints 144
_refine_ls_restrained_S_all 1.077
_refine_ls_R_factor_all 0.0384
_refine_ls_R_factor_gt 0.0320
_refine_ls_shift/su_max 0.000
_refine_ls_shift/su_mean 0.000
_refine_ls_structure_factor_coef Fsqd
_refine_ls_weighting_details 'w=1/[\s^2^(Fo^2^)+(0.0491P)^2^+0.9052P] where P=(Fo^2^+2Fc^2^)/3'
_refine_ls_weighting_scheme calc
_refine_ls_wR_factor_gt 0.0830
_refine_ls_wR_factor_ref 0.0851
_reflns_Friedel_coverage 0.000
_reflns_number_gt 2352
_reflns_number_total 2620
_reflns_threshold_expression 'I > 2\s(I)'
_cod_data_source_file d4nj02364a2.cif
_cod_data_source_block LR054_2_0m_a
_cod_depositor_comments 'Adding full bibliography for 7063336--7063340.cif.'
_cod_database_code 7063337
_shelx_shelxl_version_number 2019/3
_shelx_space_group_comment
;
The symmetry employed for this shelxl refinement is uniquely defined
by the following loop, which should always be used as a source of
symmetry information in preference to the above space-group names.
They are only intended as comments.
;

loop_
_space_group_symop_operation_xyz
'x, y, z'
'-x+1/2, -y, z+1/2'
'-x, y+1/2, -z'
'x+1/2, -y+1/2, -z+1/2'
'-x, -y, -z'
'x-1/2, y, -z-1/2'
'x, -y-1/2, z'
'-x-1/2, y-1/2, z-1/2'

loop_
_atom_site_label
_atom_site_type_symbol
_atom_site_fract_x
_atom_site_fract_y
_atom_site_fract_z
_atom_site_U_iso_or_equiv
_atom_site_adp_type
_atom_site_occupancy
_atom_site_site_symmetry_order
_atom_site_calc_flag
_atom_site_refinement_flags_posn
_atom_site_refinement_flags_adp
_atom_site_refinement_flags_occupancy
_atom_site_disorder_assembly
_atom_site_disorder_group
Co1 Co 1.000000 0.500000 1.000000 0.01536(11) Uani 1 2 d S . P . .
P1 P 0.74412(11) 0.250000 0.3771(3) 0.0268(3) Uani 0.910(3) 2 d S TU P A 1
F1 F 0.73292(15) 0.250000 0.5837(3) 0.0606(6) Uani 0.910(3) 2 d S TU P A 1
F2 F 0.8396(4) 0.250000 0.4037(5) 0.0543(12) Uani 0.910(3) 2 d S TU P A 1
F3 F 0.6472(4) 0.250000 0.3520(8) 0.0481(13) Uani 0.910(3) 2 d S TU P A 1
F4 F 0.75603(15) 0.250000 0.1693(3) 0.0687(8) Uani 0.910(3) 2 d S TU P A 1
F5 F 0.74418(9) 0.33484(8) 0.3772(3) 0.0597(5) Uani 0.910(3) 1 d . U P A 1
P1B P 0.7301(18) 0.250000 0.368(5) 0.048(3) Uani 0.090(3) 2 d S TU P A 2
F2B F 0.844(3) 0.250000 0.361(6) 0.032(5) Uani 0.090(3) 2 d S TU P A 2
F3B F 0.637(4) 0.250000 0.341(5) 0.024(5) Uani 0.090(3) 2 d S TU P A 2
F4B F 0.7366(8) 0.1943(11) 0.218(3) 0.067(4) Uani 0.090(3) 1 d . U P A 2
F5B F 0.7223(13) 0.3049(12) 0.510(2) 0.072(4) Uani 0.090(3) 1 d . U P A 2
N1 N 0.88882(8) 0.57360(8) 1.26932(18) 0.0295(3) Uani 1 1 d . . . . .
N2 N 0.92861(7) 0.41861(7) 1.00149(15) 0.0210(3) Uani 1 1 d . . . . .
N3 N 0.92852(7) 0.52810(7) 0.81099(15) 0.0201(2) Uani 1 1 d . . . . .
N4 N 0.46985(17) 0.250000 0.7388(4) 0.0648(8) Uani 1 2 d S T P . .
C1 C 0.93053(8) 0.54713(8) 1.16634(18) 0.0208(3) Uani 1 1 d . . . . .
C2 C 0.87111(8) 0.41901(8) 0.88511(19) 0.0228(3) Uani 1 1 d . . . . .
C3 C 0.86981(8) 0.48453(9) 0.77639(19) 0.0231(3) Uani 1 1 d . . . . .
C4 C 0.93654(9) 0.59554(9) 0.7151(2) 0.0283(3) Uani 1 1 d . . . . .
H4A H 0.903792 0.632513 0.775572 0.034 Uiso 1 1 calc R U . . .
H4B H 0.914355 0.589628 0.594543 0.034 Uiso 1 1 calc R U . . .
C5 C 0.97566(10) 0.37974(9) 1.2969(2) 0.0305(3) Uani 1 1 d . . . . .
H5A H 0.942066 0.418703 1.346539 0.037 Uiso 1 1 calc R U . . .
H5B H 0.972537 0.338864 1.379059 0.037 Uiso 1 1 calc R U . . .
C6 C 0.94024(10) 0.35772(9) 1.1201(2) 0.0337(4) Uani 1 1 d . . . . .
H6A H 0.977290 0.322920 1.063502 0.040 Uiso 1 1 calc R U . . .
H6B H 0.887064 0.333956 1.139591 0.040 Uiso 1 1 calc R U . . .
C7 C 0.81104(10) 0.36083(9) 0.8527(3) 0.0343(4) Uani 1 1 d . . . . .
H7A H 0.757467 0.381559 0.826976 0.051 Uiso 1 1 calc R U . . .
H7B H 0.807134 0.330637 0.957854 0.051 Uiso 1 1 calc R U . . .
H7C H 0.829030 0.332062 0.752140 0.051 Uiso 1 1 calc R U . . .
C8 C 0.80417(11) 0.49702(11) 0.6430(2) 0.0372(4) Uani 1 1 d . . . . .
H8A H 0.828967 0.508136 0.528669 0.056 Uiso 1 1 calc R U . . .
H8B H 0.769987 0.537014 0.680968 0.056 Uiso 1 1 calc R U . . .
H8C H 0.770519 0.454110 0.632075 0.056 Uiso 1 1 calc R U . . .
C9 C 0.53197(16) 0.250000 0.8055(3) 0.0373(5) Uani 1 2 d S T P . .
C10 C 0.61013(15) 0.250000 0.8919(4) 0.0368(5) Uani 1 2 d S T P . .
H10A H 0.633529 0.297995 0.887573 0.055 Uiso 0.5 1 calc R U P . .
H10B H 0.646729 0.216618 0.831739 0.055 Uiso 0.5 1 calc R U P . .
H10C H 0.603375 0.235386 1.015111 0.055 Uiso 0.5 1 calc R U P . .

loop_
_atom_site_aniso_label
_atom_site_aniso_U_11
_atom_site_aniso_U_22
_atom_site_aniso_U_33
_atom_site_aniso_U_23
_atom_site_aniso_U_13
_atom_site_aniso_U_12
Co1 0.01382(17) 0.01566(18) 0.01660(18) -0.00044(10) -0.00034(10) 0.00025(10)
P1 0.0277(8) 0.0270(4) 0.0259(5) 0.000 -0.0025(5) 0.000
F1 0.0709(13) 0.0814(18) 0.0295(9) 0.000 -0.0013(9) 0.000
F2 0.0331(17) 0.0637(17) 0.066(3) 0.000 -0.007(2) 0.000
F3 0.033(2) 0.0403(14) 0.071(3) 0.000 -0.0066(14) 0.000
F4 0.0668(14) 0.111(3) 0.0279(9) 0.000 0.0022(9) 0.000
F5 0.0525(8) 0.0275(7) 0.0990(14) 0.0056(7) -0.0178(8) -0.0035(5)
P1B 0.031(5) 0.071(5) 0.041(5) 0.000 -0.005(4) 0.000
F2B 0.020(8) 0.030(8) 0.046(11) 0.000 0.018(9) 0.000
F3B 0.021(9) 0.036(9) 0.015(8) 0.000 -0.005(7) 0.000
F4B 0.029(5) 0.094(9) 0.078(8) -0.049(7) 0.017(6) -0.007(6)
F5B 0.070(7) 0.075(8) 0.071(8) -0.039(7) -0.001(6) -0.013(7)
N1 0.0268(6) 0.0317(7) 0.0298(6) -0.0044(5) 0.0050(5) 0.0021(5)
N2 0.0193(5) 0.0197(6) 0.0239(6) -0.0003(4) -0.0002(4) -0.0014(4)
N3 0.0179(5) 0.0220(6) 0.0205(5) 0.0005(4) -0.0001(4) 0.0017(4)
N4 0.0387(13) 0.093(2) 0.0628(17) 0.000 -0.0086(12) 0.000
C1 0.0187(5) 0.0208(6) 0.0229(6) 0.0004(5) -0.0015(5) -0.0007(5)
C2 0.0193(6) 0.0227(7) 0.0263(7) -0.0016(5) 0.0004(5) -0.0010(5)
C3 0.0190(6) 0.0273(7) 0.0231(7) 0.0005(6) -0.0006(5) 0.0004(5)
C4 0.0279(7) 0.0261(7) 0.0309(7) 0.0088(6) -0.0063(6) -0.0006(5)
C5 0.0306(7) 0.0294(8) 0.0315(8) 0.0095(6) -0.0015(6) -0.0029(6)
C6 0.0372(8) 0.0236(7) 0.0404(9) 0.0098(6) -0.0120(7) -0.0085(6)
C7 0.0271(7) 0.0286(8) 0.0473(9) 0.0006(7) -0.0107(7) -0.0073(6)
C8 0.0252(8) 0.0517(12) 0.0346(9) 0.0132(7) -0.0107(7) -0.0087(6)
C9 0.0377(13) 0.0411(13) 0.0331(11) 0.000 0.0029(10) 0.000
C10 0.0350(11) 0.0305(12) 0.0450(13) 0.000 -0.0038(10) 0.000

loop_
_atom_type_symbol
_atom_type_description
_atom_type_scat_dispersion_real
_atom_type_scat_dispersion_imag
_atom_type_scat_source
C C 0.0181 0.0091 'International Tables Vol C Tables 4.2.6.8 and 6.1.1.4'
H H 0.0000 0.0000 'International Tables Vol C Tables 4.2.6.8 and 6.1.1.4'
N N 0.0311 0.0180 'International Tables Vol C Tables 4.2.6.8 and 6.1.1.4'
F F 0.0727 0.0534 'International Tables Vol C Tables 4.2.6.8 and 6.1.1.4'
P P 0.2955 0.4335 'International Tables Vol C Tables 4.2.6.8 and 6.1.1.4'
Co Co -2.3653 3.6143 'International Tables Vol C Tables 4.2.6.8 and 6.1.1.4'

loop_
_geom_angle_atom_site_label_1
_geom_angle_atom_site_label_2
_geom_angle_atom_site_label_3
_geom_angle
_geom_angle_site_symmetry_1
_geom_angle_site_symmetry_3
_geom_angle_publ_flag
C1 Co1 C1 180.0 5_767 . ?
C1 Co1 N3 89.91(5) 5_767 . ?
C1 Co1 N3 90.09(5) . . ?
C1 Co1 N3 90.09(5) 5_767 5_767 ?
C1 Co1 N3 89.91(5) . 5_767 ?
N3 Co1 N3 180.0 . 5_767 ?
C1 Co1 N2 90.10(5) 5_767 5_767 ?
C1 Co1 N2 89.90(5) . 5_767 ?
N3 Co1 N2 98.51(5) . 5_767 ?
N3 Co1 N2 81.49(5) 5_767 5_767 ?
C1 Co1 N2 89.90(5) 5_767 . ?
C1 Co1 N2 90.10(5) . . ?
N3 Co1 N2 81.49(5) . . ?
N3 Co1 N2 98.51(5) 5_767 . ?
N2 Co1 N2 180.0 5_767 . ?
F1 P1 F2 89.3(2) . . ?
F1 P1 F4 179.61(18) . . ?
F2 P1 F4 90.3(2) . . ?
F1 P1 F5 89.99(11) . 7_565 ?
F2 P1 F5 89.96(8) . 7_565 ?
F4 P1 F5 90.01(11) . 7_565 ?
F1 P1 F5 89.99(11) . . ?
F2 P1 F5 89.96(8) . . ?
F4 P1 F5 90.01(11) . . ?
F5 P1 F5 179.9(2) 7_565 . ?
F1 P1 F3 90.2(3) . . ?
F2 P1 F3 179.5(3) . . ?
F4 P1 F3 90.2(3) . . ?
F5 P1 F3 90.04(8) 7_565 . ?
F5 P1 F3 90.04(8) . . ?
F5B P1B F5B 87(3) 7_565 . ?
F5B P1B F3B 90.7(19) 7_565 . ?
F5B P1B F3B 90.7(19) . . ?
F5B P1B F4B 94.1(13) 7_565 . ?
F5B P1B F4B 179(2) . . ?
F3B P1B F4B 88.3(17) . . ?
F5B P1B F2B 96.0(18) 7_565 . ?
F5B P1B F2B 96.0(18) . . ?
F3B P1B F2B 171(3) . . ?
F4B P1B F2B 84.8(17) . . ?
F4B P1B F2B 84.8(17) 7_565 . ?
C2 N2 C6 121.23(13) . . ?
C2 N2 Co1 115.78(10) . . ?
C6 N2 Co1 122.92(9) . . ?
C3 N3 C4 120.94(12) . . ?
C3 N3 Co1 115.56(10) . . ?
C4 N3 Co1 123.45(9) . . ?
N1 C1 Co1 177.93(14) . . ?
N2 C2 C3 113.31(12) . . ?
N2 C2 C7 126.17(14) . . ?
C3 C2 C7 120.51(13) . . ?
N3 C3 C2 113.77(12) . . ?
N3 C3 C8 125.08(15) . . ?
C2 C3 C8 121.14(13) . . ?
N3 C4 C5 112.32(12) . 5_767 ?
N3 C4 H4A 109.1 . . ?
C5 C4 H4A 109.1 5_767 . ?
N3 C4 H4B 109.1 . . ?
C5 C4 H4B 109.1 5_767 . ?
H4A C4 H4B 107.9 . . ?
C4 C5 C6 113.20(14) 5_767 . ?
C4 C5 H5A 108.9 5_767 . ?
C6 C5 H5A 108.9 . . ?
C4 C5 H5B 108.9 5_767 . ?
C6 C5 H5B 108.9 . . ?
H5A C5 H5B 107.8 . . ?
N2 C6 C5 112.24(13) . . ?
N2 C6 H6A 109.2 . . ?
C5 C6 H6A 109.2 . . ?
N2 C6 H6B 109.2 . . ?
C5 C6 H6B 109.2 . . ?
H6A C6 H6B 107.9 . . ?
C2 C7 H7A 109.5 . . ?
C2 C7 H7B 109.5 . . ?
H7A C7 H7B 109.5 . . ?
C2 C7 H7C 109.5 . . ?
H7A C7 H7C 109.5 . . ?
H7B C7 H7C 109.5 . . ?
C3 C8 H8A 109.5 . . ?
C3 C8 H8B 109.5 . . ?
H8A C8 H8B 109.5 . . ?
C3 C8 H8C 109.5 . . ?
H8A C8 H8C 109.5 . . ?
H8B C8 H8C 109.5 . . ?
N4 C9 C10 179.3(3) . . ?
C9 C10 H10A 109.5 . . ?
C9 C10 H10B 109.5 . . ?
H10A C10 H10B 109.5 . . ?
C9 C10 H10C 109.5 . . ?
H10A C10 H10C 109.5 . . ?
H10B C10 H10C 109.5 . . ?
C9 C10 H10A 109.5(3) . 7_565 ?
H10A C10 H10A 133.8 . 7_565 ?
H10B C10 H10A 32.5 . 7_565 ?
H10C C10 H10A 79.5 . 7_565 ?
C9 C10 H10B 109.5(6) . 7_565 ?
H10A C10 H10B 32.5 . 7_565 ?
H10B C10 H10B 79.5 . 7_565 ?
H10C C10 H10B 133.8 . 7_565 ?
H10A C10 H10B 109.5 7_565 7_565 ?
C9 C10 H10C 109.5(4) . 7_565 ?
H10A C10 H10C 79.5 . 7_565 ?
H10B C10 H10C 133.8 . 7_565 ?
H10C C10 H10C 32.5 . 7_565 ?
H10A C10 H10C 109.5 7_565 7_565 ?
H10B C10 H10C 109.5 7_565 7_565 ?

loop_
_geom_bond_atom_site_label_1
_geom_bond_atom_site_label_2
_geom_bond_distance
_geom_bond_site_symmetry_2
_geom_bond_publ_flag
Co1 C1 1.9154(14) 5_767 ?
Co1 C1 1.9155(14) . ?
Co1 N3 1.9244(11) . ?
Co1 N3 1.9245(11) 5_767 ?
Co1 N2 1.9248(13) 5_767 ?
Co1 N2 1.9249(13) . ?
P1 F1 1.577(3) . ?
P1 F2 1.578(7) . ?
P1 F4 1.587(3) . ?
P1 F5 1.5931(14) 7_565 ?
P1 F5 1.5932(14) . ?
P1 F3 1.599(7) . ?
P1B F5B 1.50(3) 7_565 ?
P1B F5B 1.50(3) . ?
P1B F3B 1.54(7) . ?
P1B F4B 1.55(3) . ?
P1B F4B 1.55(3) 7_565 ?
P1B F2B 1.87(6) . ?
N1 C1 1.150(2) . ?
N2 C2 1.2908(18) . ?
N2 C6 1.4672(19) . ?
N3 C3 1.2898(19) . ?
N3 C4 1.4660(19) . ?
N4 C9 1.137(4) . ?
C2 C3 1.481(2) . ?
C2 C7 1.491(2) . ?
C3 C8 1.495(2) . ?
C4 C5 1.515(2) 5_767 ?
C4 H4A 0.9900 . ?
C4 H4B 0.9900 . ?
C5 C6 1.517(2) . ?
C5 H5A 0.9900 . ?
C5 H5B 0.9900 . ?
C6 H6A 0.9900 . ?
C6 H6B 0.9900 . ?
C7 H7A 0.9800 . ?
C7 H7B 0.9800 . ?
C7 H7C 0.9800 . ?
C8 H8A 0.9800 . ?
C8 H8B 0.9800 . ?
C8 H8C 0.9800 . ?
C9 C10 1.438(4) . ?
C10 H10A 0.9800 . ?
C10 H10B 0.9800 . ?
C10 H10C 0.9800 . ?
C10 H10A 0.980(12) 7_565 ?
C10 H10B 0.98(3) 7_565 ?
C10 H10C 0.980(16) 7_565 ?

loop_
_geom_torsion_atom_site_label_1
_geom_torsion_atom_site_label_2
_geom_torsion_atom_site_label_3
_geom_torsion_atom_site_label_4
_geom_torsion
_geom_torsion_site_symmetry_1
_geom_torsion_site_symmetry_2
_geom_torsion_site_symmetry_3
_geom_torsion_site_symmetry_4
_geom_torsion_publ_flag
C6 N2 C2 C3 -179.23(14) . . . . ?
Co1 N2 C2 C3 -2.22(16) . . . . ?
C6 N2 C2 C7 -0.6(2) . . . . ?
Co1 N2 C2 C7 176.44(12) . . . . ?
C4 N3 C3 C2 179.82(12) . . . . ?
Co1 N3 C3 C2 -2.60(16) . . . . ?
C4 N3 C3 C8 -1.3(2) . . . . ?
Co1 N3 C3 C8 176.25(13) . . . . ?
N2 C2 C3 N3 3.17(18) . . . . ?
C7 C2 C3 N3 -175.58(14) . . . . ?
N2 C2 C3 C8 -175.73(15) . . . . ?
C7 C2 C3 C8 5.5(2) . . . . ?
C3 N3 C4 C5 -151.23(14) . . . 5_767 ?
Co1 N3 C4 C5 31.39(18) . . . 5_767 ?
C2 N2 C6 C5 -149.91(14) . . . . ?
Co1 N2 C6 C5 33.30(19) . . . . ?
C4 C5 C6 N2 -69.25(18) 5_767 . . . ?
